data_4318443
loop_
_publ_author_name
'Katerina Chryssou'
'Maria Pelecanou'
'Ioannis C. Pirmettis'
'Minas S. Papadopoulos'
'Catherine Raptopoulou'
'Aris Terzis'
'Efstratios Chiotellis'
'Chariklia I. Stassinopoulou'

_publ_section_title
;
 New Oxorhenium(V) Complexes from the Widely Used Diaminedithiol (DADT)
 Ligand System
;
_journal_name_full 'Inorganic Chemistry'
_journal_page_first 4653
_journal_page_last 4663
_journal_paper_doi 10.1021/ic020247s
_journal_volume 41
_journal_year 2002
_chemical_formula_sum 'C23 H39 N3 O5 Re2 S3'
_chemical_formula_weight 906.15
_chemical_name_systematic
;
  ?
;
_space_group_IT_number 2
_symmetry_cell_setting triclinic
_symmetry_space_group_name_Hall '-P 1'
_symmetry_space_group_name_H-M 'P -1'
_atom_sites_solution_hydrogens geom
_atom_sites_solution_primary direct
_atom_sites_solution_secondary difmap
_audit_creation_method SHELXL
_cell_angle_alpha 84.51(1)
_cell_angle_beta 84.45(2)
_cell_angle_gamma 87.17(1)
_cell_formula_units_Z 2
_cell_length_a 9.387(5)
_cell_length_b 11.306(5)
_cell_length_c 14.040(6)
_cell_measurement_reflns_used 25
_cell_measurement_temperature 298
_cell_measurement_theta_max 11.7
_cell_measurement_theta_min 5.5
_cell_volume 1475.1(12)
_computing_cell_refinement 'Program LEAST (UCLA Crystallographic package, C.E.Strouse 1994)'
_computing_data_collection 'Program COLLECT (UCLA Crystallographic package, C.E.Strouse 1994)'
_computing_data_reduction 'Program REDUCE (UCLA Crystallographic package, C.E.Strouse 1994)'
_computing_molecular_graphics ORTEP
_computing_structure_refinement 'SHELXL-93 (Sheldrick, 1993)'
_computing_structure_solution 'SHELXS-86 (Sheldrick, 1986)'
_diffrn_ambient_temperature 298
_diffrn_measurement_device 'Crystal Logic Dual Goniometer'
_diffrn_measurement_method 'theta-2theta scans'
_diffrn_radiation_monochromator graphite
_diffrn_radiation_source 'fine-focus sealed tube'
_diffrn_radiation_type MoK\a
_diffrn_radiation_wavelength 0.71073
_diffrn_reflns_av_R_equivalents 0.0088
_diffrn_reflns_av_sigmaI/netI 0.0441
_diffrn_reflns_limit_h_max 11
_diffrn_reflns_limit_h_min 0
_diffrn_reflns_limit_k_max 13
_diffrn_reflns_limit_k_min -13
_diffrn_reflns_limit_l_max 16
_diffrn_reflns_limit_l_min -16
_diffrn_reflns_number 5540
_diffrn_reflns_theta_max 25.00
_diffrn_reflns_theta_min 1.81
_diffrn_standards_decay_% 0.5
_diffrn_standards_interval_count 97
_diffrn_standards_number 3
_exptl_absorpt_coefficient_mu 8.447
_exptl_absorpt_correction_T_max 1.00
_exptl_absorpt_correction_T_min 0.55
_exptl_absorpt_correction_type 'psi-scan empirical'
_exptl_crystal_colour red
_exptl_crystal_density_diffrn 2.040
_exptl_crystal_density_meas 1.99
_exptl_crystal_density_method 'floating method'
_exptl_crystal_description parallelipiped
_exptl_crystal_F_000 872
_exptl_crystal_size_max 0.60
_exptl_crystal_size_mid 0.30
_exptl_crystal_size_min 0.10
_refine_diff_density_max 0.716
_refine_diff_density_min -0.932
_refine_diff_density_rms 0.156
_refine_ls_extinction_method none
_refine_ls_goodness_of_fit_all 1.061
_refine_ls_goodness_of_fit_obs 1.074
_refine_ls_matrix_type full
_refine_ls_number_parameters 457
_refine_ls_number_reflns 5191
_refine_ls_number_restraints 0
_refine_ls_restrained_S_all 1.061
_refine_ls_restrained_S_obs 1.074
_refine_ls_R_factor_all 0.0350
_refine_ls_R_factor_obs 0.0311
_refine_ls_shift/esd_max 0.076
_refine_ls_shift/esd_mean 0.008
_refine_ls_structure_factor_coef Fsqd
_refine_ls_weighting_details 'w=1/[\s^2^(Fo^2^)+(0.0442P)^2^+1.2814P] where P=(Fo^2^+2Fc^2^)/3'
_refine_ls_weighting_scheme calc
_refine_ls_wR_factor_all 0.0834
_refine_ls_wR_factor_obs 0.0796
_reflns_number_observed 4664
_reflns_number_total 5191
_reflns_observed_criterion >2sigma(I)
_cod_data_source_file ic020247s_3.cif
_cod_data_source_block shel93
_cod_depositor_comments
;
The following automatic conversions were performed:

'_refine_ls_weighting_scheme' value 'calc
w=1/[\s^2^(Fo^2^)+(0.0442P)^2^+1.2814P] where P=(Fo^2^+2Fc^2^)/3' was
changed to 'calc'. New tag '_refine_ls_weighting_details' was
created. The value of the new tag was set to
'w=1/[\s^2^(Fo^2^)+(0.0442P)^2^+1.2814P] where P=(Fo^2^+2Fc^2^)/3'.

Automatic conversion script
Id: cif_fix_values 3143 2015-03-26 13:38:13Z robertas 
;
_cod_original_cell_volume 1475(1)
_cod_database_code 4318443

loop_
_symmetry_equiv_pos_as_xyz
'x, y, z'
'-x, -y, -z'

loop_
_atom_site_aniso_label
_atom_site_aniso_U_11
_atom_site_aniso_U_22
_atom_site_aniso_U_33
_atom_site_aniso_U_23
_atom_site_aniso_U_13
_atom_site_aniso_U_12
Re1 0.03158(13) 0.03206(13) 0.03373(13) -0.00328(8) -0.00296(8) -0.00329(8)
S1 0.0507(8) 0.0483(8) 0.0376(7) -0.0103(6) -0.0029(6) -0.0148(6)
S3 0.0376(7) 0.0474(8) 0.0513(8) -0.0111(6) 0.0014(6) -0.0112(6)
N1 0.033(2) 0.033(2) 0.029(2) -0.003(2) -0.004(2) 0.001(2)
N2 0.034(2) 0.041(2) 0.042(2) -0.012(2) 0.001(2) -0.006(2)
O1 0.042(2) 0.047(2) 0.048(2) 0.008(2) -0.009(2) -0.007(2)
C1 0.042(3) 0.040(3) 0.038(3) -0.005(2) 0.000(2) -0.002(2)
C2 0.041(3) 0.035(3) 0.031(2) 0.002(2) -0.005(2) -0.003(2)
S2 0.0498(8) 0.0438(7) 0.0343(7) 0.0016(5) -0.0008(6) -0.0119(6)
C3 0.038(3) 0.039(3) 0.036(3) 0.002(2) -0.008(2) -0.005(2)
C4 0.036(3) 0.045(3) 0.037(3) -0.003(2) -0.007(2) -0.011(2)
C5 0.046(3) 0.035(3) 0.044(3) -0.004(2) -0.004(3) 0.005(2)
C6 0.049(3) 0.036(3) 0.050(3) -0.012(2) 0.006(3) 0.003(3)
C7 0.076(6) 0.059(5) 0.038(4) -0.009(3) 0.000(4) -0.012(4)
C8 0.056(4) 0.038(3) 0.055(4) -0.011(3) -0.002(3) 0.002(3)
C9 0.041(3) 0.065(4) 0.059(4) -0.005(4) -0.007(3) -0.004(3)
C10 0.059(4) 0.052(4) 0.045(3) -0.009(3) 0.000(3) -0.020(3)
C11 0.032(3) 0.046(3) 0.045(3) -0.012(2) 0.003(2) 0.001(3)
C12 0.035(3) 0.046(3) 0.048(3) -0.008(2) 0.006(2) -0.003(2)
N3 0.032(2) 0.048(3) 0.039(2) -0.012(2) 0.002(2) -0.008(2)
C13 0.050(4) 0.048(3) 0.047(3) -0.005(3) -0.004(3) -0.013(3)
C14 0.059(4) 0.055(4) 0.072(5) -0.005(3) -0.011(3) 0.003(3)
C15 0.070(5) 0.067(4) 0.054(4) -0.002(3) -0.018(3) -0.005(4)
C16 0.049(4) 0.071(4) 0.044(3) -0.018(3) -0.006(3) -0.002(3)
C17 0.038(3) 0.046(3) 0.045(3) -0.002(2) -0.006(2) -0.016(2)
C18 0.060(4) 0.053(4) 0.061(4) -0.003(3) -0.019(3) 0.000(3)
C19 0.058(4) 0.079(5) 0.061(4) -0.020(4) -0.017(3) -0.019(4)
C20 0.052(4) 0.061(4) 0.062(4) -0.022(3) 0.014(3) -0.024(3)
C21 0.070(5) 0.041(4) 0.078(5) -0.009(3) 0.001(4) 0.002(3)
C22 0.059(4) 0.051(4) 0.059(4) -0.004(3) -0.018(3) 0.003(3)
C23 0.079(6) 0.084(6) 0.104(7) -0.049(5) 0.033(5) -0.036(5)
Re2 0.03798(14) 0.0544(2) 0.04071(14) -0.01195(11) -0.00068(10) -0.00985(11)
O11 0.058(3) 0.087(4) 0.086(4) -0.030(3) -0.004(3) 0.005(3)
O12 0.112(5) 0.081(4) 0.068(3) -0.007(3) -0.002(3) -0.049(3)
O13 0.069(3) 0.062(3) 0.048(2) -0.017(2) -0.003(2) -0.003(2)
O14 0.050(3) 0.105(4) 0.047(2) -0.009(2) -0.005(2) -0.020(3)

loop_
_atom_site_label
_atom_site_type_symbol
_atom_site_fract_x
_atom_site_fract_y
_atom_site_fract_z
_atom_site_U_iso_or_equiv
_atom_site_thermal_displace_type
_atom_site_occupancy
_atom_site_calc_flag
_atom_site_refinement_flags
_atom_site_disorder_group
Re1 Re 0.20466(2) 0.33037(2) 0.237204(13) 0.03238(9) Uani 1 d . .
S1 S 0.1840(2) 0.37174(13) 0.39539(10) 0.0448(3) Uani 1 d . .
S3 S 0.4173(2) 0.42401(13) 0.21785(11) 0.0451(3) Uani 1 d . .
N1 N 0.0752(4) 0.1789(4) 0.2976(3) 0.0317(9) Uani 1 d . .
N2 N 0.2997(5) 0.2022(4) 0.1667(3) 0.0388(10) Uani 1 d . .
O1 O 0.0926(4) 0.4131(4) 0.1686(3) 0.0461(9) Uani 1 d . .
C1 C 0.0179(6) 0.2962(5) 0.4445(4) 0.0402(12) Uani 1 d . .
C2 C 0.0314(6) 0.1750(5) 0.4047(4) 0.0358(11) Uani 1 d . .
S2 S -0.1262(2) 0.08452(13) 0.42591(9) 0.0428(3) Uani 1 d . .
C3 C -0.0612(6) 0.1855(5) 0.2487(4) 0.0375(12) Uani 1 d . .
C4 C -0.1746(6) 0.1061(5) 0.3008(4) 0.0390(12) Uani 1 d . .
C5 C 0.1645(7) 0.0674(5) 0.2769(4) 0.0417(12) Uani 1 d . .
C6 C 0.2344(7) 0.0850(5) 0.1769(4) 0.0451(13) Uani 1 d . .
C7 C 0.0197(11) 0.2749(8) 0.5542(5) 0.057(2) Uani 1 d . .
C8 C -0.1142(7) 0.3732(6) 0.4213(5) 0.0497(14) Uani 1 d . .
C9 C -0.3228(7) 0.1705(7) 0.2958(6) 0.055(2) Uani 1 d . .
C10 C -0.1811(8) -0.0159(6) 0.2611(5) 0.0513(15) Uani 1 d . .
C11 C 0.4240(6) 0.2073(6) 0.0951(4) 0.0413(12) Uani 1 d . .
C12 C 0.3880(6) 0.1963(5) -0.0066(4) 0.0432(12) Uani 1 d . .
N3 N 0.2816(5) 0.2895(4) -0.0408(3) 0.0391(10) Uani 1 d . .
C13 C 0.3205(7) 0.4170(6) -0.0420(5) 0.0481(13) Uani 1 d . .
C14 C 0.2182(8) 0.4836(6) -0.1068(5) 0.062(2) Uani 1 d . .
H14A H 0.2652(8) 0.5490(6) -0.1451(5) 0.105(23) Uiso 1 calc R .
H14B H 0.1357(8) 0.5154(6) -0.0690(5) 0.105(23) Uiso 1 calc R .
C15 C 0.1720(9) 0.3948(7) -0.1714(5) 0.063(2) Uani 1 d . .
H15A H 0.0690(9) 0.3873(7) -0.1627(5) 0.102(23) Uiso 1 calc R .
H15B H 0.1997(9) 0.4199(7) -0.2384(5) 0.102(23) Uiso 1 calc R .
C16 C 0.2476(8) 0.2788(7) -0.1415(5) 0.054(2) Uani 1 d . .
C17 C 0.4257(6) 0.5423(5) 0.2918(4) 0.0423(12) Uani 1 d . .
C18 C 0.5250(8) 0.5361(7) 0.3582(5) 0.057(2) Uani 1 d . .
C19 C 0.5468(8) 0.6314(7) 0.4070(5) 0.064(2) Uani 1 d . .
C20 C 0.4718(7) 0.7388(6) 0.3912(5) 0.058(2) Uani 1 d . .
C21 C 0.3715(9) 0.7435(7) 0.3243(6) 0.063(2) Uani 1 d . .
C22 C 0.3482(8) 0.6477(6) 0.2757(5) 0.056(2) Uani 1 d . .
C23 C 0.4995(10) 0.8438(8) 0.4442(7) 0.088(3) Uani 1 d . .
H23A H 0.4489(65) 0.9132(16) 0.4176(36) 0.142(26) Uiso 1 calc R .
H23B H 0.6003(13) 0.8571(42) 0.4379(46) 0.142(26) Uiso 1 calc R .
H23C H 0.4668(75) 0.8281(29) 0.5109(12) 0.142(26) Uiso 1 calc R .
Re2 Re 0.84443(2) 0.19312(2) 0.96256(2) 0.04381(9) Uani 1 d . .
O11 O 0.7190(6) 0.3090(5) 0.9676(4) 0.0763(15) Uani 1 d . .
O12 O 0.7704(7) 0.0692(5) 1.0228(4) 0.086(2) Uani 1 d . .
O13 O 0.8885(5) 0.1692(4) 0.8449(3) 0.0591(11) Uani 1 d . .
O14 O 0.9940(5) 0.2267(5) 1.0161(3) 0.0665(13) Uani 1 d . .
H2 H 0.1098(62) 0.1330(50) 0.4363(40) 0.035(14) Uiso 1 d . .
H3A H -0.1032(57) 0.2626(51) 0.2477(37) 0.028(13) Uiso 1 d . .
H3B H -0.0462(82) 0.1777(68) 0.1913(57) 0.069(24) Uiso 1 d . .
H5A H 0.2369(57) 0.0651(44) 0.3182(37) 0.026(12) Uiso 1 d . .
H5B H 0.1065(60) -0.0068(51) 0.2820(39) 0.035(14) Uiso 1 d . .
H6A H 0.1549(61) 0.0797(47) 0.1272(39) 0.038(15) Uiso 1 d . .
H6B H 0.3019(62) 0.0297(51) 0.1692(38) 0.033(14) Uiso 1 d . .
H7A H 0.0100(75) 0.3564(68) 0.5745(50) 0.059(20) Uiso 1 d . .
H7B H -0.0734(73) 0.2197(59) 0.5813(46) 0.053(18) Uiso 1 d . .
H7C H 0.0802(75) 0.2455(63) 0.5698(50) 0.039(22) Uiso 1 d . .
H8A H -0.1216(87) 0.3961(70) 0.3624(59) 0.066(23) Uiso 1 d . .
H8B H -0.1128(68) 0.4392(62) 0.4490(47) 0.047(17) Uiso 1 d . .
H8C H -0.1980(80) 0.3172(65) 0.4377(50) 0.063(20) Uiso 1 d . .
H9A H -0.3258(75) 0.2377(67) 0.3255(51) 0.056(20) Uiso 1 d . .
H9B H -0.3414(68) 0.1899(57) 0.2333(51) 0.048(17) Uiso 1 d . .
H9C H -0.4040(98) 0.1236(79) 0.3283(63) 0.087(27) Uiso 1 d . .
H10A H -0.2645(75) -0.0649(60) 0.2966(48) 0.058(19) Uiso 1 d . .
H10B H -0.0902(83) -0.0627(64) 0.2610(50) 0.062(21) Uiso 1 d . .
H1OC H -0.2193(70) 0.0033(57) 0.2005(50) 0.051(18) Uiso 1 d . .
H11A H 0.4764(58) 0.1457(50) 0.1104(37) 0.028(13) Uiso 1 d . .
H11B H 0.4719(70) 0.2805(56) 0.0965(41) 0.045(16) Uiso 1 d . .
H12A H 0.4670(69) 0.2044(52) -0.0477(44) 0.042(15) Uiso 1 d . .
H12B H 0.3591(77) 0.1150(67) -0.0143(50) 0.065(21) Uiso 1 d . .
HN3 H 0.2121(74) 0.2887(59) -0.0092(48) 0.048(19) Uiso 1 d . .
H13A H 0.3119(53) 0.4382(44) 0.0277(38) 0.027(12) Uiso 1 d . .
H13B H 0.4123(93) 0.4225(72) -0.0695(59) 0.076(24) Uiso 1 d . .
H16A H 0.3356(75) 0.2707(57) -0.1695(46) 0.049(18) Uiso 1 d . .
H16B H 0.1799(55) 0.2157(45) -0.1450(34) 0.022(12) Uiso 1 d . .
H18 H 0.5666(135) 0.4820(107) 0.3761(88) 0.148(50) Uiso 1 d . .
H19 H 0.6192(78) 0.6286(61) 0.4408(50) 0.056(19) Uiso 1 d . .
H21 H 0.3425(107) 0.7993(85) 0.3121(71) 0.097(35) Uiso 1 d . .
H22 H 0.2940(106) 0.6534(88) 0.2367(71) 0.106(36) Uiso 1 d . .

loop_
_atom_type_symbol
_atom_type_description
_atom_type_scat_dispersion_real
_atom_type_scat_dispersion_imag
_atom_type_scat_source
C C 0.0033 0.0016 'International Tables Vol C Tables 4.2.6.8 and 6.1.1.4'
H H 0.0000 0.0000 'International Tables Vol C Tables 4.2.6.8 and 6.1.1.4'
N N 0.0061 0.0033 'International Tables Vol C Tables 4.2.6.8 and 6.1.1.4'
O O 0.0106 0.0060 'International Tables Vol C Tables 4.2.6.8 and 6.1.1.4'
S S 0.1246 0.1234 'International Tables Vol C Tables 4.2.6.8 and 6.1.1.4'
Re Re -1.0185 7.2310 'International Tables Vol C Tables 4.2.6.8 and 6.1.1.4'

loop_
_geom_angle_atom_site_label_1
_geom_angle_atom_site_label_2
_geom_angle_atom_site_label_3
_geom_angle
_geom_angle_site_symmetry_1
_geom_angle_site_symmetry_3
_geom_angle_publ_flag
O1 Re1 N2 110.6(2) . . ?
O1 Re1 N1 103.2(2) . . ?
N2 Re1 N1 79.3(2) . . ?
O1 Re1 S3 106.43(14) . . ?
N2 Re1 S3 88.18(14) . . ?
N1 Re1 S3 150.25(11) . . ?
O1 Re1 S1 114.1(2) . . ?
N2 Re1 S1 134.35(14) . . ?
N1 Re1 S1 82.00(11) . . ?
S3 Re1 S1 87.97(5) . . ?
C1 S1 Re1 102.3(2) . . ?
C17 S3 Re1 114.6(2) . . ?
C3 N1 C5 111.1(4) . . ?
C3 N1 C2 106.6(4) . . ?
C5 N1 C2 109.0(4) . . ?
C3 N1 Re1 108.3(3) . . ?
C5 N1 Re1 106.5(3) . . ?
C2 N1 Re1 115.3(3) . . ?
C11 N2 C6 112.0(4) . . ?
C11 N2 Re1 129.0(4) . . ?
C6 N2 Re1 118.8(3) . . ?
C2 C1 C8 116.1(5) . . ?
C2 C1 C7 107.4(5) . . ?
C8 C1 C7 109.1(6) . . ?
C2 C1 S1 105.1(4) . . ?
C8 C1 S1 110.7(4) . . ?
C7 C1 S1 108.1(5) . . ?
N1 C2 C1 114.5(4) . . ?
N1 C2 S2 105.8(3) . . ?
C1 C2 S2 116.5(4) . . ?
C2 S2 C4 95.5(2) . . ?
N1 C3 C4 113.0(4) . . ?
C3 C4 C10 114.7(5) . . ?
C3 C4 C9 109.1(5) . . ?
C10 C4 C9 108.2(5) . . ?
C3 C4 S2 104.4(4) . . ?
C10 C4 S2 109.6(4) . . ?
C9 C4 S2 110.9(4) . . ?
C6 C5 N1 108.2(4) . . ?
N2 C6 C5 107.0(5) . . ?
N2 C11 C12 113.9(5) . . ?
N3 C12 C11 113.3(5) . . ?
C12 N3 C16 113.0(5) . . ?
C12 N3 C13 117.3(5) . . ?
C16 N3 C13 103.8(5) . . ?
N3 C13 C14 103.7(5) . . ?
C13 C14 C15 106.7(6) . . ?
C16 C15 C14 105.6(5) . . ?
N3 C16 C15 105.0(5) . . ?
C18 C17 C22 118.1(6) . . ?
C18 C17 S3 120.0(5) . . ?
C22 C17 S3 121.3(5) . . ?
C19 C18 C17 121.3(7) . . ?
C18 C19 C20 121.8(7) . . ?
C19 C20 C21 116.3(6) . . ?
C19 C20 C23 121.1(7) . . ?
C21 C20 C23 122.7(8) . . ?
C22 C21 C20 122.2(7) . . ?
C21 C22 C17 120.3(7) . . ?
O13 Re2 O12 109.7(3) . . ?
O13 Re2 O11 108.5(3) . . ?
O12 Re2 O11 108.4(3) . . ?
O13 Re2 O14 110.8(2) . . ?
O12 Re2 O14 109.6(3) . . ?
O11 Re2 O14 109.9(3) . . ?

loop_
_geom_bond_atom_site_label_1
_geom_bond_atom_site_label_2
_geom_bond_distance
_geom_bond_site_symmetry_2
_geom_bond_publ_flag
Re1 O1 1.684(4) . ?
Re1 N2 1.962(4) . ?
Re1 N1 2.204(4) . ?
Re1 S3 2.286(2) . ?
Re1 S1 2.301(2) . ?
S1 C1 1.857(6) . ?
S3 C17 1.779(6) . ?
N1 C3 1.507(7) . ?
N1 C5 1.515(7) . ?
N1 C2 1.516(6) . ?
N2 C11 1.465(7) . ?
N2 C6 1.476(7) . ?
C1 C2 1.524(8) . ?
C1 C8 1.523(8) . ?
C1 C7 1.538(9) . ?
C2 S2 1.824(5) . ?
S2 C4 1.848(5) . ?
C3 C4 1.514(7) . ?
C4 C10 1.542(8) . ?
C4 C9 1.543(9) . ?
C5 C6 1.491(8) . ?
C11 C12 1.517(8) . ?
C12 N3 1.494(8) . ?
N3 C16 1.496(8) . ?
N3 C13 1.503(8) . ?
C13 C14 1.511(9) . ?
C14 C15 1.520(10) . ?
C15 C16 1.503(10) . ?
C17 C18 1.375(9) . ?
C17 C22 1.377(9) . ?
C18 C19 1.365(10) . ?
C19 C20 1.383(10) . ?
C20 C21 1.389(11) . ?
C20 C23 1.505(9) . ?
C21 C22 1.371(11) . ?
Re2 O13 1.707(4) . ?
Re2 O12 1.708(5) . ?
Re2 O11 1.720(5) . ?
Re2 O14 1.730(5) . ?
